data_2222953
loop_
_publ_author_name
'Zhang, Ying'
'Yuan, Ai-Hua'
'Zhou, Hu'
'Guo, Ji-Xi'
'Liu, Lang'

_publ_section_title
;Di-\m-cyanido-1:2\k^2^<i>C</i>:<i>N</i>,2:3\k^2^<i>N</i>:<i>C</i>-hexacyanido-1\k^3^<i>C</i>,3\k^3^<i>C</i>-tetrakis(1,10-phenanthroline)-1\k^2^<i>N</i>,<i>N</i>';2\k^4^<i>N</i>,<i>N</i>';3\k^2^<i>N</i>,<i>N</i>'-1,3-dicobalt(III)-2-iron(II)
 tetrahydrate
;
_journal_coeditor_code AT2833
_journal_issue 9
_journal_name_full 'Acta Crystallographica Section E'
_journal_page_first m1033
_journal_page_last m1034
_journal_paper_doi 10.1107/S1600536809030165
_journal_volume 65
_journal_year 2009
_chemical_formula_iupac '[Co2 Fe (C N)8 (C12 H8 N2)4], 4H2 O1'
_chemical_formula_moiety 'C56 H32 Co2 Fe N16, 4(H2 O1)'
_chemical_formula_sum 'C56 H40 Co2 Fe N16 O4'
_chemical_formula_weight 1174.75
_chemical_name_systematic
;
Di-\m-cyanido-1:2\k^2^<i>C</i>:<i>N</i>,2:3\k^2^<i>N</i>:<i>C</i>-
hexacyanido-1\k^3^<i>C</i>,3\k^3^<i>C</i>-tetrakis(1,10-phenanthroline)-
1\k^2^<i>N</i>,<i>N</i>';2\k^4^<i>N</i>,<i>N</i>';3\k^2^<i>N</i>,<i>N</i>'-
1,3-dicobalt(III)-2-iron(II) tetrahydrate
;
_space_group_IT_number 2
_symmetry_cell_setting triclinic
_symmetry_space_group_name_Hall '-P 1'
_symmetry_space_group_name_H-M 'P -1'
_atom_sites_solution_hydrogens geom
_atom_sites_solution_primary direct
_atom_sites_solution_secondary difmap
_audit_creation_method SHELXL-97
_cell_angle_alpha 72.68(3)
_cell_angle_beta 82.54(3)
_cell_angle_gamma 65.99(3)
_cell_formula_units_Z 2
_cell_length_a 12.855(3)
_cell_length_b 14.006(3)
_cell_length_c 16.334(3)
_cell_measurement_reflns_used 7618
_cell_measurement_temperature 173(2)
_cell_measurement_theta_max 27.01
_cell_measurement_theta_min 3.22
_cell_volume 2564.5(12)
_computing_cell_refinement 'RAPID-AUTO (Rigaku, 2004)'
_computing_data_collection 'RAPID-AUTO (Rigaku, 2004)'
_computing_data_reduction 'RAPID-AUTO (Rigaku, 2004)'
_computing_molecular_graphics 'SHELXTL (Sheldrick, 2008) and DIAMOND (Brandenburg, 2006)'
_computing_publication_material 'SHELXL97 (Sheldrick, 2008)'
_computing_structure_refinement 'SHELXL97 (Sheldrick, 2008)'
_computing_structure_solution 'SHELXS97 (Sheldrick, 2008)'
_diffrn_ambient_temperature 153(2)
_diffrn_measured_fraction_theta_full 0.997
_diffrn_measured_fraction_theta_max 0.997
_diffrn_measurement_device_type 'Rigaku R-AXIS Spider'
_diffrn_measurement_method '\f and \w'
_diffrn_radiation_monochromator graphite
_diffrn_radiation_source 'fine-focus sealed tube'
_diffrn_radiation_type MoK\a
_diffrn_radiation_wavelength 0.71073
_diffrn_reflns_av_R_equivalents 0.0403
_diffrn_reflns_av_sigmaI/netI 0.0353
_diffrn_reflns_limit_h_max 16
_diffrn_reflns_limit_h_min -16
_diffrn_reflns_limit_k_max 17
_diffrn_reflns_limit_k_min -18
_diffrn_reflns_limit_l_max 21
_diffrn_reflns_limit_l_min -21
_diffrn_reflns_number 41118
_diffrn_reflns_theta_full 27.48
_diffrn_reflns_theta_max 27.48
_diffrn_reflns_theta_min 3.08
_diffrn_standards_decay_% 0
_diffrn_standards_interval_count 0
_diffrn_standards_interval_time 0
_diffrn_standards_number 0
_exptl_absorpt_coefficient_mu 0.984
_exptl_absorpt_correction_T_max 0.7548
_exptl_absorpt_correction_T_min 0.5545
_exptl_absorpt_correction_type multi-scan
_exptl_absorpt_process_details '(ABSCOR; Higashi, 1995)'
_exptl_crystal_colour 'dark red'
_exptl_crystal_density_diffrn 1.521
_exptl_crystal_density_method 'not measured'
_exptl_crystal_description block
_exptl_crystal_F_000 1200
_exptl_crystal_size_max 0.74
_exptl_crystal_size_mid 0.56
_exptl_crystal_size_min 0.33
_refine_diff_density_max 0.444
_refine_diff_density_min -0.704
_refine_ls_extinction_method none
_refine_ls_goodness_of_fit_ref 1.027
_refine_ls_hydrogen_treatment constr
_refine_ls_matrix_type full
_refine_ls_number_parameters 726
_refine_ls_number_reflns 11723
_refine_ls_number_restraints 0
_refine_ls_restrained_S_all 1.027
_refine_ls_R_factor_all 0.0333
_refine_ls_R_factor_gt 0.0309
_refine_ls_shift/su_max 0.001
_refine_ls_shift/su_mean 0.000
_refine_ls_structure_factor_coef Fsqd
_refine_ls_weighting_details 'calc w=1/[\s^2^(Fo^2^)+(0.0331P)^2^+1.5388P] where P=(Fo^2^+2Fc^2^)/3'
_refine_ls_weighting_scheme calc
_refine_ls_wR_factor_gt 0.0776
_refine_ls_wR_factor_ref 0.0790
_reflns_number_gt 10898
_reflns_number_total 11723
_reflns_threshold_expression I>2\s(I)
_cod_data_source_file at2833.cif
_cod_data_source_block I
_cod_database_code 2222953
_cod_database_fobs_code 2222953

loop_
_symmetry_equiv_pos_as_xyz
'x, y, z'
'-x, -y, -z'

loop_
_atom_site_type_symbol
_atom_site_label
_atom_site_fract_x
_atom_site_fract_y
_atom_site_fract_z
_atom_site_U_iso_or_equiv
_atom_site_adp_type
_atom_site_calc_flag
_atom_site_refinement_flags
_atom_site_occupancy
_atom_site_disorder_assembly
_atom_site_disorder_group
Co Co1 -0.124533(16) 0.330081(16) 0.192167(12) 0.01867(6) Uani d . 1 . .
Co Co2 0.211367(16) 0.613907(16) 0.329103(12) 0.01846(5) Uani d . 1 . .
Fe Fe1 0.272543(16) 0.259948(16) 0.270557(12) 0.01544(5) Uani d . 1 . .
N N1 0.22567(11) 0.40567(11) 0.29752(8) 0.0231(3) Uani d . 1 . .
N N2 0.11105(11) 0.30592(11) 0.23131(8) 0.0225(3) Uani d . 1 . .
N N3 -0.03701(12) 0.73776(12) 0.28215(9) 0.0272(3) Uani d . 1 . .
N N4 0.27633(15) 0.69837(14) 0.14501(10) 0.0416(4) Uani d . 1 . .
N N5 0.22982(14) 0.80318(13) 0.37282(11) 0.0354(3) Uani d . 1 . .
N N6 -0.15698(12) 0.26931(14) 0.38441(9) 0.0357(4) Uani d . 1 . .
N N7 -0.22187(13) 0.57067(12) 0.18027(10) 0.0329(3) Uani d . 1 . .
N N8 -0.35730(13) 0.34691(15) 0.15092(10) 0.0377(4) Uani d . 1 . .
N N9 0.23205(12) 0.19390(12) 0.39825(9) 0.0275(3) Uani d . 1 . .
N N10 0.42921(12) 0.19929(12) 0.33001(10) 0.0288(3) Uani d . 1 . .
N N11 0.31060(11) 0.13043(11) 0.21731(9) 0.0267(3) Uani d . 1 . .
N N12 0.33409(11) 0.31894(11) 0.15018(8) 0.0235(3) Uani d . 1 . .
N N13 0.36947(11) 0.52399(10) 0.36591(8) 0.0204(2) Uani d . 1 . .
N N14 0.17586(10) 0.55913(10) 0.45039(8) 0.0184(2) Uani d . 1 . .
N N15 -0.08549(10) 0.35289(10) 0.06914(8) 0.0191(2) Uani d . 1 . .
N N16 -0.05795(11) 0.17536(11) 0.19295(8) 0.0213(3) Uani d . 1 . .
C C1 0.21160(12) 0.48801(13) 0.30657(9) 0.0204(3) Uani d . 1 . .
C C2 0.02146(13) 0.31837(12) 0.21564(9) 0.0203(3) Uani d . 1 . .
C C3 0.05769(13) 0.69236(12) 0.29917(9) 0.0214(3) Uani d . 1 . .
C C4 0.25134(14) 0.66576(14) 0.21445(10) 0.0269(3) Uani d . 1 . .
C C5 0.22034(13) 0.73388(13) 0.35471(10) 0.0239(3) Uani d . 1 . .
C C6 -0.14966(13) 0.29636(14) 0.31107(10) 0.0250(3) Uani d . 1 . .
C C7 -0.18567(13) 0.47879(14) 0.18580(10) 0.0239(3) Uani d . 1 . .
C C8 -0.27138(14) 0.34141(14) 0.16896(10) 0.0253(3) Uani d . 1 . .
C C9 0.52910(15) 0.19642(15) 0.29379(15) 0.0383(4) Uani d . 1 . .
H H9 0.5351 0.2178 0.2330 0.046 Uiso calc R 1 . .
C C10 0.62613(16) 0.16242(16) 0.34347(19) 0.0520(6) Uani d . 1 . .
H H10 0.6962 0.1614 0.3159 0.062 Uiso calc R 1 . .
C C11 0.62013(18) 0.13123(15) 0.43026(18) 0.0507(6) Uani d . 1 . .
H H11 0.6855 0.1089 0.4635 0.061 Uiso calc R 1 . .
C C12 0.51653(17) 0.13222(14) 0.47063(15) 0.0401(5) Uani d . 1 . .
C C13 0.4999(2) 0.09982(15) 0.56160(15) 0.0511(6) Uani d . 1 . .
H H13 0.5622 0.0768 0.5982 0.061 Uiso calc R 1 . .
C C14 0.3988(2) 0.10091(16) 0.59683(14) 0.0493(6) Uani d . 1 . .
H H14 0.3906 0.0802 0.6574 0.059 Uiso calc R 1 . .
C C15 0.30395(18) 0.13297(14) 0.54370(12) 0.0373(4) Uani d . 1 . .
C C16 0.1974(2) 0.13174(15) 0.57587(12) 0.0439(5) Uani d . 1 . .
H H16 0.1844 0.1117 0.6360 0.053 Uiso calc R 1 . .
C C17 0.11322(19) 0.15941(16) 0.52032(13) 0.0427(5) Uani d . 1 . .
H H17 0.0413 0.1579 0.5414 0.051 Uiso calc R 1 . .
C C18 0.13308(15) 0.19032(15) 0.43129(12) 0.0341(4) Uani d . 1 . .
H H18 0.0734 0.2094 0.3933 0.041 Uiso calc R 1 . .
C C19 0.31693(15) 0.16514(13) 0.45389(11) 0.0280(3) Uani d . 1 . .
C C20 0.42345(15) 0.16639(13) 0.41689(12) 0.0287(4) Uani d . 1 . .
C C21 0.35029(14) 0.41126(14) 0.11906(11) 0.0280(3) Uani d . 1 . .
H H21 0.3371 0.4564 0.1559 0.034 Uiso calc R 1 . .
C C22 0.38586(15) 0.44472(15) 0.03462(11) 0.0317(4) Uani d . 1 . .
H H22 0.3970 0.5110 0.0151 0.038 Uiso calc R 1 . .
C C23 0.40454(15) 0.38120(15) -0.01973(11) 0.0328(4) Uani d . 1 . .
H H23 0.4278 0.4034 -0.0774 0.039 Uiso calc R 1 . .
C C24 0.38890(14) 0.28262(15) 0.01076(11) 0.0299(4) Uani d . 1 . .
C C25 0.40323(17) 0.21135(17) -0.04085(12) 0.0396(4) Uani d . 1 . .
H H25 0.4252 0.2300 -0.0993 0.048 Uiso calc R 1 . .
C C26 0.38619(17) 0.11833(17) -0.00829(13) 0.0414(5) Uani d . 1 . .
H H26 0.3947 0.0736 -0.0445 0.050 Uiso calc R 1 . .
C C27 0.35531(15) 0.08576(15) 0.08027(13) 0.0344(4) Uani d . 1 . .
C C28 0.33953(17) -0.01117(16) 0.11841(16) 0.0444(5) Uani d . 1 . .
H H28 0.3493 -0.0600 0.0855 0.053 Uiso calc R 1 . .
C C29 0.30996(17) -0.03515(16) 0.20326(16) 0.0462(5) Uani d . 1 . .
H H29 0.2996 -0.1009 0.2299 0.055 Uiso calc R 1 . .
C C30 0.29509(15) 0.03833(15) 0.25071(14) 0.0374(4) Uani d . 1 . .
H H30 0.2730 0.0214 0.3093 0.045 Uiso calc R 1 . .
C C31 0.34010(13) 0.15426(13) 0.13257(11) 0.0260(3) Uani d . 1 . .
C C32 0.35473(13) 0.25445(13) 0.09695(10) 0.0245(3) Uani d . 1 . .
C C33 0.46540(14) 0.50782(14) 0.32018(11) 0.0265(3) Uani d . 1 . .
H H33 0.4621 0.5467 0.2613 0.032 Uiso calc R 1 . .
C C34 0.57127(14) 0.43506(14) 0.35623(12) 0.0291(3) Uani d . 1 . .
H H34 0.6384 0.4255 0.3218 0.035 Uiso calc R 1 . .
C C35 0.57866(13) 0.37764(13) 0.44087(11) 0.0263(3) Uani d . 1 . .
H H35 0.6505 0.3285 0.4654 0.032 Uiso calc R 1 . .
C C36 0.47828(13) 0.39246(12) 0.49103(10) 0.0225(3) Uani d . 1 . .
C C37 0.47374(14) 0.33739(13) 0.57997(11) 0.0272(3) Uani d . 1 . .
H H37 0.5424 0.2867 0.6088 0.033 Uiso calc R 1 . .
C C38 0.37353(15) 0.35609(13) 0.62381(11) 0.0276(3) Uani d . 1 . .
H H38 0.3733 0.3181 0.6826 0.033 Uiso calc R 1 . .
C C39 0.26799(13) 0.43218(12) 0.58304(10) 0.0219(3) Uani d . 1 . .
C C40 0.16036(14) 0.45744(13) 0.62392(10) 0.0252(3) Uani d . 1 . .
H H40 0.1536 0.4225 0.6827 0.030 Uiso calc R 1 . .
C C41 0.06563(14) 0.53278(14) 0.57807(10) 0.0250(3) Uani d . 1 . .
H H41 -0.0070 0.5516 0.6055 0.030 Uiso calc R 1 . .
C C42 0.07574(13) 0.58191(13) 0.49106(10) 0.0213(3) Uani d . 1 . .
H H42 0.0091 0.6332 0.4600 0.026 Uiso calc R 1 . .
C C43 0.27068(12) 0.48641(12) 0.49617(9) 0.0188(3) Uani d . 1 . .
C C44 0.37582(12) 0.46686(12) 0.45018(10) 0.0194(3) Uani d . 1 . .
C C45 -0.10336(13) 0.44500(13) 0.00828(10) 0.0226(3) Uani d . 1 . .
H H45 -0.1422 0.5119 0.0226 0.027 Uiso calc R 1 . .
C C46 -0.06668(14) 0.44644(14) -0.07650(10) 0.0269(3) Uani d . 1 . .
H H46 -0.0813 0.5137 -0.1188 0.032 Uiso calc R 1 . .
C C47 -0.00973(15) 0.35077(15) -0.09852(10) 0.0277(3) Uani d . 1 . .
H H47 0.0158 0.3514 -0.1558 0.033 Uiso calc R 1 . .
C C48 0.01046(14) 0.25187(14) -0.03546(10) 0.0243(3) Uani d . 1 . .
C C49 0.06927(15) 0.14634(15) -0.04983(11) 0.0304(4) Uani d . 1 . .
H H49 0.0983 0.1408 -0.1055 0.037 Uiso calc R 1 . .
C C50 0.08422(15) 0.05469(14) 0.01403(11) 0.0303(4) Uani d . 1 . .
H H50 0.1245 -0.0139 0.0026 0.036 Uiso calc R 1 . .
C C51 0.04031(13) 0.05916(13) 0.09894(11) 0.0253(3) Uani d . 1 . .
C C52 0.04915(15) -0.03224(14) 0.16798(12) 0.0307(4) Uani d . 1 . .
H H52 0.0855 -0.1033 0.1605 0.037 Uiso calc R 1 . .
C C53 0.00447(15) -0.01708(14) 0.24631(11) 0.0316(4) Uani d . 1 . .
H H53 0.0090 -0.0780 0.2933 0.038 Uiso calc R 1 . .
C C54 -0.04757(14) 0.08730(14) 0.25723(10) 0.0276(3) Uani d . 1 . .
H H54 -0.0765 0.0959 0.3123 0.033 Uiso calc R 1 . .
C C55 -0.01538(13) 0.16124(13) 0.11473(10) 0.0209(3) Uani d . 1 . .
C C56 -0.03016(12) 0.25769(12) 0.04762(9) 0.0200(3) Uani d . 1 . .
O O1 -0.25835(11) 0.79447(12) 0.20885(9) 0.0415(3) Uani d . 1 . .
H H1A -0.2471 0.7410 0.1926 0.062 Uiso d R 1 . .
H H1B -0.1948 0.7814 0.2246 0.062 Uiso d R 1 . .
O O2 0.28189(17) 0.81586(13) -0.03875(10) 0.0616(5) Uani d . 1 . .
H H2A 0.2985 0.7640 -0.0584 0.092 Uiso d R 1 . .
H H2B 0.2886 0.7776 0.0108 0.092 Uiso d R 1 . .
O O3A -0.3779(2) 1.03096(19) 0.15433(19) 0.0758(9) Uani d P 0.866(5) A 1
H H3A -0.3618 1.0695 0.1103 0.114 Uiso d PR 0.866(5) A 1
H H3B -0.3378 0.9660 0.1644 0.114 Uiso d PR 0.866(5) A 1
O O3B -0.3120(16) 1.0178(13) 0.1828(13) 0.0758(9) Uani d P 0.134(5) A 2
H H3C -0.2948 0.9503 0.1908 0.114 Uiso d PR 0.134(5) A 2
H H3D -0.3271 1.0645 0.1299 0.114 Uiso d PR 0.134(5) A 2
O O4A 0.0980(4) 0.9375(4) 0.4824(3) 0.0666(17) Uani d P 0.546(10) B 1
H H4A 0.1018 0.8821 0.5226 0.100 Uiso d PR 0.546(10) B 1
H H4B 0.1402 0.9193 0.4430 0.100 Uiso d PR 0.546(10) B 1
O O4B 0.1348(4) 0.9808(4) 0.4474(4) 0.0616(18) Uani d P 0.454(10) B 2
H H4C 0.0512 1.0005 0.4678 0.092 Uiso d PR 0.454(10) B 2
H H4D 0.1514 0.9206 0.4402 0.092 Uiso d PR 0.454(10) B 2

loop_
_atom_site_aniso_label
_atom_site_aniso_U_11
_atom_site_aniso_U_22
_atom_site_aniso_U_33
_atom_site_aniso_U_12
_atom_site_aniso_U_13
_atom_site_aniso_U_23
Co1 0.01406(10) 0.02221(11) 0.01562(10) -0.00363(8) -0.00056(7) -0.00400(8)
Co2 0.01609(10) 0.01932(10) 0.01740(10) -0.00382(8) 0.00002(7) -0.00580(8)
Fe1 0.01103(9) 0.01723(10) 0.01583(10) -0.00423(8) -0.00069(7) -0.00288(8)
N1 0.0201(6) 0.0255(7) 0.0227(6) -0.0078(5) -0.0019(5) -0.0061(5)
N2 0.0178(6) 0.0213(6) 0.0221(6) -0.0030(5) -0.0008(5) -0.0032(5)
N3 0.0231(7) 0.0308(7) 0.0236(7) -0.0049(6) -0.0026(5) -0.0084(6)
N4 0.0442(10) 0.0446(10) 0.0260(8) -0.0130(8) 0.0058(7) -0.0044(7)
N5 0.0332(8) 0.0305(8) 0.0433(9) -0.0082(7) -0.0060(7) -0.0144(7)
N6 0.0211(7) 0.0528(10) 0.0221(7) -0.0059(7) 0.0024(5) -0.0075(7)
N7 0.0334(8) 0.0305(8) 0.0283(7) -0.0022(6) -0.0074(6) -0.0107(6)
N8 0.0261(8) 0.0523(10) 0.0325(8) -0.0189(7) -0.0042(6) -0.0016(7)
N9 0.0227(7) 0.0257(7) 0.0286(7) -0.0032(6) 0.0009(5) -0.0089(6)
N10 0.0185(6) 0.0246(7) 0.0447(8) -0.0071(6) 0.0010(6) -0.0139(6)
N11 0.0176(6) 0.0250(7) 0.0333(7) -0.0084(6) -0.0059(5) 0.0005(6)
N12 0.0231(6) 0.0239(7) 0.0219(6) -0.0096(6) -0.0034(5) -0.0020(5)
N13 0.0165(6) 0.0202(6) 0.0237(6) -0.0044(5) 0.0004(5) -0.0090(5)
N14 0.0176(6) 0.0186(6) 0.0194(6) -0.0058(5) -0.0002(5) -0.0075(5)
N15 0.0160(6) 0.0218(6) 0.0177(6) -0.0062(5) -0.0008(5) -0.0043(5)
N16 0.0187(6) 0.0221(6) 0.0202(6) -0.0071(5) -0.0008(5) -0.0024(5)
C1 0.0153(7) 0.0261(8) 0.0169(6) -0.0051(6) 0.0001(5) -0.0062(6)
C2 0.0198(7) 0.0193(7) 0.0161(6) -0.0027(6) 0.0010(5) -0.0039(5)
C3 0.0233(8) 0.0221(7) 0.0175(7) -0.0065(6) 0.0002(6) -0.0070(6)
C4 0.0241(8) 0.0267(8) 0.0250(8) -0.0055(7) 0.0008(6) -0.0070(6)
C5 0.0189(7) 0.0232(8) 0.0239(7) -0.0033(6) -0.0020(6) -0.0045(6)
C6 0.0129(7) 0.0332(9) 0.0233(8) -0.0035(6) 0.0009(5) -0.0079(6)
C7 0.0184(7) 0.0301(8) 0.0188(7) -0.0037(6) -0.0032(6) -0.0073(6)
C8 0.0231(8) 0.0298(8) 0.0187(7) -0.0087(7) 0.0011(6) -0.0032(6)
C9 0.0210(8) 0.0286(9) 0.0652(13) -0.0103(7) 0.0039(8) -0.0133(9)
C10 0.0198(9) 0.0264(10) 0.107(2) -0.0088(8) -0.0075(10) -0.0107(11)
C11 0.0358(11) 0.0200(9) 0.0948(19) -0.0052(8) -0.0312(11) -0.0087(10)
C12 0.0379(10) 0.0169(8) 0.0654(13) -0.0018(7) -0.0244(9) -0.0138(8)
C13 0.0695(16) 0.0226(9) 0.0585(13) -0.0035(10) -0.0400(12) -0.0112(9)
C14 0.0746(17) 0.0268(9) 0.0397(11) -0.0047(10) -0.0236(11) -0.0110(8)
C15 0.0548(12) 0.0189(8) 0.0304(9) -0.0014(8) -0.0074(8) -0.0111(7)
C16 0.0616(13) 0.0251(9) 0.0284(9) -0.0016(9) 0.0082(9) -0.0090(7)
C17 0.0432(11) 0.0311(10) 0.0373(10) -0.0035(9) 0.0147(9) -0.0079(8)
C18 0.0261(8) 0.0315(9) 0.0342(9) -0.0045(7) 0.0066(7) -0.0067(7)
C19 0.0314(9) 0.0178(7) 0.0298(8) -0.0005(7) -0.0057(7) -0.0102(6)
C20 0.0275(8) 0.0171(7) 0.0405(9) -0.0021(6) -0.0099(7) -0.0121(7)
C21 0.0263(8) 0.0274(8) 0.0289(8) -0.0123(7) -0.0026(6) -0.0022(7)
C22 0.0270(8) 0.0313(9) 0.0316(9) -0.0136(7) -0.0022(7) 0.0029(7)
C23 0.0247(8) 0.0381(10) 0.0242(8) -0.0077(7) -0.0001(6) 0.0012(7)
C24 0.0233(8) 0.0318(9) 0.0246(8) -0.0024(7) -0.0041(6) -0.0039(7)
C25 0.0357(10) 0.0425(11) 0.0285(9) -0.0012(9) -0.0042(7) -0.0110(8)
C26 0.0370(10) 0.0386(10) 0.0425(11) 0.0007(8) -0.0117(8) -0.0196(9)
C27 0.0243(8) 0.0283(9) 0.0472(11) -0.0017(7) -0.0107(7) -0.0130(8)
C28 0.0294(10) 0.0294(10) 0.0745(15) -0.0053(8) -0.0110(10) -0.0186(10)
C29 0.0294(10) 0.0227(9) 0.0813(16) -0.0101(8) -0.0108(10) -0.0027(9)
C30 0.0225(8) 0.0299(9) 0.0506(11) -0.0104(7) -0.0086(8) 0.0056(8)
C31 0.0183(7) 0.0248(8) 0.0305(8) -0.0043(6) -0.0073(6) -0.0043(6)
C32 0.0187(7) 0.0253(8) 0.0245(7) -0.0047(6) -0.0050(6) -0.0035(6)
C33 0.0217(8) 0.0288(8) 0.0276(8) -0.0077(7) 0.0037(6) -0.0103(7)
C34 0.0177(7) 0.0310(9) 0.0387(9) -0.0051(7) 0.0043(7) -0.0176(7)
C35 0.0166(7) 0.0224(8) 0.0400(9) -0.0022(6) -0.0036(6) -0.0147(7)
C36 0.0200(7) 0.0170(7) 0.0315(8) -0.0047(6) -0.0044(6) -0.0097(6)
C37 0.0256(8) 0.0193(7) 0.0338(8) -0.0050(6) -0.0110(7) -0.0040(6)
C38 0.0316(9) 0.0240(8) 0.0259(8) -0.0112(7) -0.0083(7) -0.0007(6)
C39 0.0252(8) 0.0207(7) 0.0228(7) -0.0108(6) -0.0033(6) -0.0061(6)
C40 0.0308(8) 0.0286(8) 0.0196(7) -0.0157(7) 0.0010(6) -0.0060(6)
C41 0.0237(8) 0.0302(8) 0.0239(7) -0.0123(7) 0.0052(6) -0.0111(6)
C42 0.0182(7) 0.0231(7) 0.0228(7) -0.0063(6) 0.0010(6) -0.0095(6)
C43 0.0183(7) 0.0172(7) 0.0225(7) -0.0063(6) -0.0018(5) -0.0080(6)
C44 0.0183(7) 0.0172(7) 0.0239(7) -0.0057(6) -0.0016(6) -0.0085(6)
C45 0.0206(7) 0.0217(7) 0.0228(7) -0.0073(6) -0.0028(6) -0.0025(6)
C46 0.0291(8) 0.0288(8) 0.0199(7) -0.0133(7) -0.0021(6) 0.0013(6)
C47 0.0306(8) 0.0367(9) 0.0178(7) -0.0166(7) 0.0026(6) -0.0062(6)
C48 0.0228(7) 0.0297(8) 0.0221(7) -0.0113(7) 0.0019(6) -0.0085(6)
C49 0.0312(9) 0.0359(9) 0.0285(8) -0.0142(8) 0.0084(7) -0.0167(7)
C50 0.0279(8) 0.0287(8) 0.0360(9) -0.0090(7) 0.0045(7) -0.0158(7)
C51 0.0206(7) 0.0246(8) 0.0297(8) -0.0076(6) -0.0010(6) -0.0075(6)
C52 0.0263(8) 0.0213(8) 0.0403(9) -0.0064(7) -0.0043(7) -0.0048(7)
C53 0.0308(9) 0.0243(8) 0.0322(9) -0.0098(7) -0.0051(7) 0.0038(7)
C54 0.0266(8) 0.0283(8) 0.0225(7) -0.0103(7) -0.0014(6) 0.0009(6)
C55 0.0176(7) 0.0226(7) 0.0210(7) -0.0072(6) -0.0009(5) -0.0044(6)
C56 0.0169(7) 0.0220(7) 0.0206(7) -0.0071(6) -0.0009(5) -0.0053(6)
O1 0.0304(7) 0.0427(8) 0.0432(8) -0.0101(6) -0.0054(6) -0.0036(6)
O2 0.0890(13) 0.0424(9) 0.0356(8) -0.0130(9) 0.0044(8) -0.0055(7)
O3A 0.0557(17) 0.0548(12) 0.113(2) -0.0134(12) 0.0160(14) -0.0362(13)
O3B 0.0557(17) 0.0548(12) 0.113(2) -0.0134(12) 0.0160(14) -0.0362(13)
O4A 0.074(3) 0.041(2) 0.073(3) -0.0097(19) 0.011(2) -0.021(2)
O4B 0.080(3) 0.034(2) 0.074(3) -0.022(2) 0.023(2) -0.028(2)

loop_
_atom_type_symbol
_atom_type_description
_atom_type_scat_dispersion_real
_atom_type_scat_dispersion_imag
_atom_type_scat_source
C C 0.0033 0.0016 'International Tables Vol C Tables 4.2.6.8 and 6.1.1.4'
H H 0.0000 0.0000 'International Tables Vol C Tables 4.2.6.8 and 6.1.1.4'
N N 0.0061 0.0033 'International Tables Vol C Tables 4.2.6.8 and 6.1.1.4'
O O 0.0106 0.0060 'International Tables Vol C Tables 4.2.6.8 and 6.1.1.4'
Fe Fe 0.3463 0.8444 'International Tables Vol C Tables 4.2.6.8 and 6.1.1.4'
Co Co 0.3494 0.9721 'International Tables Vol C Tables 4.2.6.8 and 6.1.1.4'

loop_
_geom_angle_atom_site_label_1
_geom_angle_atom_site_label_2
_geom_angle_atom_site_label_3
_geom_angle_site_symmetry_1
_geom_angle_site_symmetry_3
_geom_angle
_geom_angle_publ_flag
C6 Co1 C7 . . 90.48(8) ?
C6 Co1 C2 . . 87.01(7) ?
C7 Co1 C2 . . 90.57(7) ?
C6 Co1 C8 . . 92.80(7) ?
C7 Co1 C8 . . 89.57(8) ?
C2 Co1 C8 . . 179.77(7) ?
C6 Co1 N15 . . 174.69(6) ?
C7 Co1 N15 . . 93.95(7) ?
C2 Co1 N15 . . 90.01(6) ?
C8 Co1 N15 . . 90.17(7) ?
C6 Co1 N16 . . 92.28(7) ?
C7 Co1 N16 . . 177.21(6) ?
C2 Co1 N16 . . 89.20(7) ?
C8 Co1 N16 . . 90.68(7) ?
N15 Co1 N16 . . 83.28(6) ?
C3 Co2 C4 . . 88.80(8) ?
C3 Co2 C5 . . 91.73(7) ?
C4 Co2 C5 . . 89.44(8) ?
C3 Co2 C1 . . 91.83(7) ?
C4 Co2 C1 . . 91.26(7) ?
C5 Co2 C1 . . 176.38(6) ?
C3 Co2 N13 . . 176.12(6) ?
C4 Co2 N13 . . 94.35(7) ?
C5 Co2 N13 . . 90.56(7) ?
C1 Co2 N13 . . 85.85(6) ?
C3 Co2 N14 . . 93.37(7) ?
C4 Co2 N14 . . 177.57(6) ?
C5 Co2 N14 . . 89.40(6) ?
C1 Co2 N14 . . 89.76(6) ?
N13 Co2 N14 . . 83.52(6) ?
N2 Fe1 N1 . . 89.63(6) ?
N2 Fe1 N12 . . 95.57(6) ?
N1 Fe1 N12 . . 91.20(6) ?
N2 Fe1 N10 . . 170.46(6) ?
N1 Fe1 N10 . . 91.63(6) ?
N12 Fe1 N10 . . 93.86(6) ?
N2 Fe1 N11 . . 84.52(6) ?
N1 Fe1 N11 . . 168.24(5) ?
N12 Fe1 N11 . . 79.27(6) ?
N10 Fe1 N11 . . 95.84(6) ?
N2 Fe1 N9 . . 92.00(6) ?
N1 Fe1 N9 . . 88.78(6) ?
N12 Fe1 N9 . . 172.44(5) ?
N10 Fe1 N9 . . 78.58(7) ?
N11 Fe1 N9 . . 101.58(6) ?
C1 N1 Fe1 . . 171.17(13) yes
C2 N2 Fe1 . . 170.94(13) yes
C18 N9 C19 . . 117.69(16) ?
C18 N9 Fe1 . . 128.98(13) ?
C19 N9 Fe1 . . 112.69(12) ?
C9 N10 C20 . . 118.00(16) ?
C9 N10 Fe1 . . 128.11(14) ?
C20 N10 Fe1 . . 113.72(11) ?
C30 N11 C31 . . 117.58(16) ?
C30 N11 Fe1 . . 129.09(14) ?
C31 N11 Fe1 . . 112.63(11) ?
C21 N12 C32 . . 117.82(14) ?
C21 N12 Fe1 . . 128.64(12) ?
C32 N12 Fe1 . . 113.47(11) ?
C33 N13 C44 . . 118.25(14) ?
C33 N13 Co2 . . 129.55(11) ?
C44 N13 Co2 . . 112.08(10) ?
C42 N14 C43 . . 118.18(13) ?
C42 N14 Co2 . . 129.60(11) ?
C43 N14 Co2 . . 112.22(10) ?
C45 N15 C56 . . 118.39(13) ?
C45 N15 Co1 . . 129.36(11) ?
C56 N15 Co1 . . 112.23(10) ?
C54 N16 C55 . . 117.99(14) ?
C54 N16 Co1 . . 129.90(12) ?
C55 N16 Co1 . . 112.10(11) ?
N1 C1 Co2 . . 171.05(13) yes
N2 C2 Co1 . . 176.64(14) yes
N3 C3 Co2 . . 178.00(15) yes
N4 C4 Co2 . . 178.90(17) yes
N5 C5 Co2 . . 176.80(15) yes
N6 C6 Co1 . . 174.75(15) yes
N7 C7 Co1 . . 178.49(16) yes
N8 C8 Co1 . . 176.31(15) yes
N10 C9 C10 . . 121.6(2) ?
N10 C9 H9 . . 119.2 ?
C10 C9 H9 . . 119.2 ?
C11 C10 C9 . . 120.5(2) ?
C11 C10 H10 . . 119.8 ?
C9 C10 H10 . . 119.8 ?
C10 C11 C12 . . 119.47(19) ?
C10 C11 H11 . . 120.3 ?
C12 C11 H11 . . 120.3 ?
C11 C12 C20 . . 116.9(2) ?
C11 C12 C13 . . 124.7(2) ?
C20 C12 C13 . . 118.4(2) ?
C14 C13 C12 . . 122.14(19) ?
C14 C13 H13 . . 118.9 ?
C12 C13 H13 . . 118.9 ?
C13 C14 C15 . . 120.5(2) ?
C13 C14 H14 . . 119.8 ?
C15 C14 H14 . . 119.8 ?
C16 C15 C19 . . 117.28(18) ?
C16 C15 C14 . . 123.6(2) ?
C19 C15 C14 . . 119.1(2) ?
C17 C16 C15 . . 119.55(18) ?
C17 C16 H16 . . 120.2 ?
C15 C16 H16 . . 120.2 ?
C16 C17 C18 . . 119.7(2) ?
C16 C17 H17 . . 120.1 ?
C18 C17 H17 . . 120.1 ?
N9 C18 C17 . . 122.64(19) ?
N9 C18 H18 . . 118.7 ?
C17 C18 H18 . . 118.7 ?
N9 C19 C15 . . 123.11(17) ?
N9 C19 C20 . . 116.68(15) ?
C15 C19 C20 . . 120.20(17) ?
N10 C20 C12 . . 123.52(18) ?
N10 C20 C19 . . 116.86(15) ?
C12 C20 C19 . . 119.60(18) ?
N12 C21 C22 . . 122.94(17) ?
N12 C21 H21 . . 118.5 ?
C22 C21 H21 . . 118.5 ?
C23 C22 C21 . . 119.48(17) ?
C23 C22 H22 . . 120.3 ?
C21 C22 H22 . . 120.3 ?
C22 C23 C24 . . 119.38(16) ?
C22 C23 H23 . . 120.3 ?
C24 C23 H23 . . 120.3 ?
C32 C24 C23 . . 117.35(16) ?
C32 C24 C25 . . 118.53(17) ?
C23 C24 C25 . . 124.11(17) ?
C26 C25 C24 . . 121.49(18) ?
C26 C25 H25 . . 119.3 ?
C24 C25 H25 . . 119.3 ?
C25 C26 C27 . . 121.08(18) ?
C25 C26 H26 . . 119.5 ?
C27 C26 H26 . . 119.5 ?
C28 C27 C31 . . 117.43(19) ?
C28 C27 C26 . . 123.79(19) ?
C31 C27 C26 . . 118.78(17) ?
C29 C28 C27 . . 119.58(19) ?
C29 C28 H28 . . 120.2 ?
C27 C28 H28 . . 120.2 ?
C28 C29 C30 . . 119.40(18) ?
C28 C29 H29 . . 120.3 ?
C30 C29 H29 . . 120.3 ?
N11 C30 C29 . . 122.93(19) ?
N11 C30 H30 . . 118.5 ?
C29 C30 H30 . . 118.5 ?
N11 C31 C27 . . 123.07(16) ?
N11 C31 C32 . . 117.09(15) ?
C27 C31 C32 . . 119.84(16) ?
N12 C32 C24 . . 123.00(15) ?
N12 C32 C31 . . 116.79(14) ?
C24 C32 C31 . . 120.21(16) ?
N13 C33 C34 . . 121.87(16) ?
N13 C33 H33 . . 119.1 ?
C34 C33 H33 . . 119.1 ?
C35 C34 C33 . . 120.36(15) ?
C35 C34 H34 . . 119.8 ?
C33 C34 H34 . . 119.8 ?
C34 C35 C36 . . 119.16(15) ?
C34 C35 H35 . . 120.4 ?
C36 C35 H35 . . 120.4 ?
C44 C36 C35 . . 116.95(15) ?
C44 C36 C37 . . 118.12(15) ?
C35 C36 C37 . . 124.93(15) ?
C38 C37 C36 . . 121.37(15) ?
C38 C37 H37 . . 119.3 ?
C36 C37 H37 . . 119.3 ?
C37 C38 C39 . . 121.21(15) ?
C37 C38 H38 . . 119.4 ?
C39 C38 H38 . . 119.4 ?
C43 C39 C40 . . 116.81(14) ?
C43 C39 C38 . . 118.24(15) ?
C40 C39 C38 . . 124.95(15) ?
C41 C40 C39 . . 119.40(14) ?
C41 C40 H40 . . 120.3 ?
C39 C40 H40 . . 120.3 ?
C40 C41 C42 . . 120.06(15) ?
C40 C41 H41 . . 120.0 ?
C42 C41 H41 . . 120.0 ?
N14 C42 C41 . . 122.02(15) ?
N14 C42 H42 . . 119.0 ?
C41 C42 H42 . . 119.0 ?
N14 C43 C39 . . 123.49(14) ?
N14 C43 C44 . . 115.95(13) ?
C39 C43 C44 . . 120.55(14) ?
N13 C44 C36 . . 123.41(14) ?
N13 C44 C43 . . 116.08(13) ?
C36 C44 C43 . . 120.51(14) ?
N15 C45 C46 . . 121.92(15) ?
N15 C45 H45 . . 119.0 ?
C46 C45 H45 . . 119.0 ?
C47 C46 C45 . . 120.05(15) ?
C47 C46 H46 . . 120.0 ?
C45 C46 H46 . . 120.0 ?
C46 C47 C48 . . 119.35(15) ?
C46 C47 H47 . . 120.3 ?
C48 C47 H47 . . 120.3 ?
C56 C48 C47 . . 116.96(15) ?
C56 C48 C49 . . 118.09(15) ?
C47 C48 C49 . . 124.96(15) ?
C50 C49 C48 . . 121.51(15) ?
C50 C49 H49 . . 119.2 ?
C48 C49 H49 . . 119.2 ?
C49 C50 C51 . . 121.16(16) ?
C49 C50 H50 . . 119.4 ?
C51 C50 H50 . . 119.4 ?
C55 C51 C52 . . 117.22(15) ?
C55 C51 C50 . . 118.22(15) ?
C52 C51 C50 . . 124.56(16) ?
C53 C52 C51 . . 118.91(16) ?
C53 C52 H52 . . 120.5 ?
C51 C52 H52 . . 120.5 ?
C52 C53 C54 . . 120.35(16) ?
C52 C53 H53 . . 119.8 ?
C54 C53 H53 . . 119.8 ?
N16 C54 C53 . . 122.09(16) ?
N16 C54 H54 . . 119.0 ?
C53 C54 H54 . . 119.0 ?
N16 C55 C51 . . 123.43(15) ?
N16 C55 C56 . . 116.02(14) ?
C51 C55 C56 . . 120.55(14) ?
N15 C56 C48 . . 123.33(14) ?
N15 C56 C55 . . 116.23(13) ?
C48 C56 C55 . . 120.44(14) ?
H1A O1 H1B . . 101.9 ?
H2A O2 H2B . . 92.6 ?
H3A O3A H3B . . 115.5 ?
H3C O3B H3D . . 121.5 ?
H4A O4A H4B . . 109.9 ?
H4C O4B H4D . . 102.0 ?

loop_
_geom_bond_atom_site_label_1
_geom_bond_atom_site_label_2
_geom_bond_site_symmetry_2
_geom_bond_distance
_geom_bond_publ_flag
Co1 C6 . 1.8747(16) yes
Co1 C7 . 1.8779(18) yes
Co1 C2 . 1.8960(16) yes
Co1 C8 . 1.9076(17) yes
Co1 N15 . 1.9693(13) yes
Co1 N16 . 1.9762(15) yes
Co2 C3 . 1.8744(17) yes
Co2 C4 . 1.8822(17) yes
Co2 C5 . 1.8975(17) yes
Co2 C1 . 1.9044(16) yes
Co2 N13 . 1.9652(15) yes
Co2 N14 . 1.9665(14) yes
Fe1 N2 . 2.0365(14) yes
Fe1 N1 . 2.0464(15) yes
Fe1 N12 . 2.0821(15) yes
Fe1 N10 . 2.0845(16) yes
Fe1 N11 . 2.0960(16) yes
Fe1 N9 . 2.1067(16) yes
N1 C1 . 1.144(2) yes
N2 C2 . 1.144(2) yes
N3 C3 . 1.147(2) yes
N4 C4 . 1.147(2) yes
N5 C5 . 1.149(2) yes
N6 C6 . 1.148(2) yes
N7 C7 . 1.156(2) yes
N8 C8 . 1.146(2) yes
N9 C18 . 1.330(2) ?
N9 C19 . 1.364(2) ?
N10 C9 . 1.332(2) ?
N10 C20 . 1.358(2) ?
N11 C30 . 1.328(2) ?
N11 C31 . 1.365(2) ?
N12 C21 . 1.332(2) ?
N12 C32 . 1.362(2) ?
N13 C33 . 1.328(2) ?
N13 C44 . 1.365(2) ?
N14 C42 . 1.3302(19) ?
N14 C43 . 1.362(2) ?
N15 C45 . 1.327(2) ?
N15 C56 . 1.360(2) ?
N16 C54 . 1.331(2) ?
N16 C55 . 1.361(2) ?
C9 C10 . 1.411(3) ?
C9 H9 . 0.9500 ?
C10 C11 . 1.355(4) ?
C10 H10 . 0.9500 ?
C11 C12 . 1.404(3) ?
C11 H11 . 0.9500 ?
C12 C20 . 1.410(2) ?
C12 C13 . 1.433(3) ?
C13 C14 . 1.347(4) ?
C13 H13 . 0.9500 ?
C14 C15 . 1.428(3) ?
C14 H14 . 0.9500 ?
C15 C16 . 1.407(3) ?
C15 C19 . 1.410(2) ?
C16 C17 . 1.360(3) ?
C16 H16 . 0.9500 ?
C17 C18 . 1.409(3) ?
C17 H17 . 0.9500 ?
C18 H18 . 0.9500 ?
C19 C20 . 1.428(3) ?
C21 C22 . 1.399(2) ?
C21 H21 . 0.9500 ?
C22 C23 . 1.371(3) ?
C22 H22 . 0.9500 ?
C23 C24 . 1.409(3) ?
C23 H23 . 0.9500 ?
C24 C32 . 1.407(2) ?
C24 C25 . 1.432(3) ?
C25 C26 . 1.348(3) ?
C25 H25 . 0.9500 ?
C26 C27 . 1.437(3) ?
C26 H26 . 0.9500 ?
C27 C28 . 1.400(3) ?
C27 C31 . 1.407(2) ?
C28 C29 . 1.367(3) ?
C28 H28 . 0.9500 ?
C29 C30 . 1.405(3) ?
C29 H29 . 0.9500 ?
C30 H30 . 0.9500 ?
C31 C32 . 1.429(2) ?
C33 C34 . 1.400(2) ?
C33 H33 . 0.9500 ?
C34 C35 . 1.370(3) ?
C34 H34 . 0.9500 ?
C35 C36 . 1.410(2) ?
C35 H35 . 0.9500 ?
C36 C44 . 1.401(2) ?
C36 C37 . 1.434(2) ?
C37 C38 . 1.356(2) ?
C37 H37 . 0.9500 ?
C38 C39 . 1.434(2) ?
C38 H38 . 0.9500 ?
C39 C43 . 1.399(2) ?
C39 C40 . 1.410(2) ?
C40 C41 . 1.370(2) ?
C40 H40 . 0.9500 ?
C41 C42 . 1.397(2) ?
C41 H41 . 0.9500 ?
C42 H42 . 0.9500 ?
C43 C44 . 1.423(2) ?
C45 C46 . 1.401(2) ?
C45 H45 . 0.9500 ?
C46 C47 . 1.372(3) ?
C46 H46 . 0.9500 ?
C47 C48 . 1.405(2) ?
C47 H47 . 0.9500 ?
C48 C56 . 1.403(2) ?
C48 C49 . 1.436(2) ?
C49 C50 . 1.352(3) ?
C49 H49 . 0.9500 ?
C50 C51 . 1.437(2) ?
C50 H50 . 0.9500 ?
C51 C55 . 1.401(2) ?
C51 C52 . 1.407(2) ?
C52 C53 . 1.373(3) ?
C52 H52 . 0.9500 ?
C53 C54 . 1.395(3) ?
C53 H53 . 0.9500 ?
C54 H54 . 0.9500 ?
C55 C56 . 1.423(2) ?
O1 H1A . 0.8200 ?
O1 H1B . 0.8200 ?
O2 H2A . 0.8200 ?
O2 H2B . 0.8200 ?
O3A H3A . 0.8199 ?
O3A H3B . 0.8199 ?
O3B H3C . 0.8505 ?
O3B H3D . 0.9027 ?
O4A H4A . 0.8422 ?
O4A H4B . 0.8174 ?
O4B H4C . 1.0307 ?
O4B H4D . 0.8225 ?

loop_
_geom_hbond_atom_site_label_D
_geom_hbond_atom_site_label_H
_geom_hbond_atom_site_label_A
_geom_hbond_site_symmetry_A
_geom_hbond_distance_DH
_geom_hbond_distance_HA
_geom_hbond_distance_DA
_geom_hbond_angle_DHA
O1 H1A N7 . 0.82 2.34 3.143(2) 166.6
O1 H1B N3 . 0.82 2.12 2.939(2) 172.2
O2 H2A N8 2_565 0.82 2.33 3.118(3) 162.6
O2 H2B N4 . 0.82 2.16 2.970(2) 169.6
O3A H3A O2 2_575 0.82 2.22 2.971(3) 153.3
O3A H3B O1 . 0.82 2.12 2.930(3) 168.9
O3B H3C O1 . 0.85 1.97 2.823(16) 178.8
O3B H3D O2 2_575 0.90 2.11 2.889(18) 144.2
O4A H4A N6 2_566 0.84 2.11 2.930(6) 165.0
O4A H4B N5 . 0.82 2.13 2.870(4) 150.8
O4B H4D N5 . 0.82 2.09 2.848(4) 153.0
